data_4128879
loop_
_publ_author_name
'Barisic, Damir'
'Diether, Dominic'
'Maichle-M\"ossmer, C\"acilia'
'Anwander, Reiner'

_publ_section_title
;
 Trimethylscandium.
;
_journal_issue 35
_journal_name_full 'Journal of the American Chemical Society'
_journal_page_first 13931
_journal_page_last 13940
_journal_paper_doi 10.1021/jacs.9b06879
_journal_volume 141
_journal_year 2019
_chemical_formula_sum 'C24 H42 Al Sc'
_chemical_formula_weight 402.51
_space_group_crystal_system triclinic
_space_group_IT_number 2
_space_group_name_Hall '-P 1'
_space_group_name_H-M_alt 'P -1'
_atom_sites_solution_hydrogens mixed
_audit_creation_method SHELXL-2014/7
_cell_angle_alpha 84.12(2)
_cell_angle_beta 89.11(2)
_cell_angle_gamma 88.79(5)
_cell_formula_units_Z 4
_cell_length_a 11.21(2)
_cell_length_b 14.35(3)
_cell_length_c 14.56(3)
_cell_measurement_reflns_used 142
_cell_measurement_temperature 100(2)
_cell_measurement_theta_max 23.09
_cell_measurement_theta_min 4.602
_cell_volume 2329(8)
_computing_cell_refinement 'SAINT V8.37A (Bruker AXS Inc., 2015)'
_computing_data_collection 'APEX3 v2016.5-0 (Bruker AXS)'
_computing_data_reduction 'SAINT V8.37A (Bruker AXS Inc., 2015)'
_computing_structure_refinement 'SHELXL-2014/7 (Sheldrick, 2014)'
_computing_structure_solution 'XT, VERSION 2014/5,SHELXS-13 (Sheldrick 2008)'
_diffrn_ambient_temperature 100(2)
_diffrn_measured_fraction_theta_full 0.998
_diffrn_measured_fraction_theta_max 0.994
_diffrn_measurement_device_type 'Bruker APEX II DUO'
_diffrn_measurement_method 'omega scans'
_diffrn_radiation_type MoK\a
_diffrn_radiation_wavelength 0.71073
_diffrn_reflns_av_R_equivalents 0.0834
_diffrn_reflns_av_unetI/netI 0.0703
_diffrn_reflns_Laue_measured_fraction_full 0.998
_diffrn_reflns_Laue_measured_fraction_max 0.994
_diffrn_reflns_limit_h_max 14
_diffrn_reflns_limit_h_min -14
_diffrn_reflns_limit_k_max 17
_diffrn_reflns_limit_k_min -17
_diffrn_reflns_limit_l_max 18
_diffrn_reflns_limit_l_min -18
_diffrn_reflns_number 46032
_diffrn_reflns_point_group_measured_fraction_full 0.998
_diffrn_reflns_point_group_measured_fraction_max 0.994
_diffrn_reflns_theta_full 25.242
_diffrn_reflns_theta_max 26.441
_diffrn_reflns_theta_min 2.283
_diffrn_source 'ImuS-focus sealed tube'
_exptl_absorpt_coefficient_mu 0.359
_exptl_absorpt_correction_T_max 0.7454
_exptl_absorpt_correction_T_min 0.6201
_exptl_absorpt_correction_type multi-scan
_exptl_absorpt_process_details sadabs
_exptl_crystal_colour yellow
_exptl_crystal_density_diffrn 1.148
_exptl_crystal_description plate
_exptl_crystal_F_000 880
_exptl_crystal_size_max 0.193
_exptl_crystal_size_mid 0.167
_exptl_crystal_size_min 0.072
_refine_diff_density_max 0.345
_refine_diff_density_min -0.494
_refine_diff_density_rms 0.067
_refine_ls_extinction_method none
_refine_ls_goodness_of_fit_ref 1.014
_refine_ls_hydrogen_treatment mixed
_refine_ls_matrix_type full
_refine_ls_number_parameters 541
_refine_ls_number_reflns 9512
_refine_ls_number_restraints 0
_refine_ls_restrained_S_all 1.014
_refine_ls_R_factor_all 0.0867
_refine_ls_R_factor_gt 0.0516
_refine_ls_shift/su_max 0.001
_refine_ls_shift/su_mean 0.000
_refine_ls_structure_factor_coef Fsqd
_refine_ls_weighting_details 'w=1/[\s^2^(Fo^2^)+(0.0446P)^2^+2.2081P] where P=(Fo^2^+2Fc^2^)/3'
_refine_ls_weighting_scheme calc
_refine_ls_wR_factor_gt 0.1113
_refine_ls_wR_factor_ref 0.1265
_reflns_Friedel_coverage 0.000
_reflns_number_gt 6656
_reflns_number_total 9512
_reflns_threshold_expression 'I > 2\s(I)'
_cod_data_source_file ja9b06879_si_006.cif
_cod_data_source_block 6_mo_db256_last_0mNeu
_cod_depositor_comments
;
The following automatic conversions were performed:

data item '_exptl_absorpt_correction_type' value 'Multi-scan' was
changed to 'multi-scan' in accordance with the
/home/data/users/saulius/crontab/automatic-downloads/current/ACS/lib/dictionaries/cif_core.dic
dictionary named 'cif_core.dic' version 2.4.2 last updated on
2011-04-26.

Automatic conversion script
Id: cif_fix_values 6909 2019-04-08 15:41:33Z antanas 
;
_cod_database_code 4128879
_shelx_shelxl_version_number 2014/7
_shelx_space_group_comment
;
The symmetry employed for this shelxl refinement is uniquely defined
by the following loop, which should always be used as a source of
symmetry information in preference to the above space-group names.
They are only intended as comments.
;
_shelx_estimated_absorpt_t_min 0.934
_shelx_estimated_absorpt_t_max 0.975

loop_
_space_group_symop_operation_xyz
'x, y, z'
'-x, -y, -z'

loop_
_atom_site_label
_atom_site_type_symbol
_atom_site_fract_x
_atom_site_fract_y
_atom_site_fract_z
_atom_site_U_iso_or_equiv
_atom_site_adp_type
_atom_site_occupancy
_atom_site_site_symmetry_order
_atom_site_calc_flag
_atom_site_refinement_flags_posn
_atom_site_refinement_flags_adp
C1 C 0.9334(3) 0.70195(19) 0.57478(19) 0.0221(6) Uani 1 1 d . .
C2 C 0.9183(3) 0.79925(19) 0.58066(19) 0.0228(6) Uani 1 1 d . .
C3 C 1.0209(3) 0.83097(19) 0.62363(19) 0.0231(6) Uani 1 1 d . .
C4 C 1.1017(3) 0.7541(2) 0.64016(19) 0.0229(6) Uani 1 1 d . .
C5 C 1.0464(3) 0.6735(2) 0.61340(19) 0.0237(6) Uani 1 1 d . .
C6 C 0.8572(3) 0.6426(2) 0.5209(2) 0.0313(7) Uani 1 1 d . .
H6A H 0.7746 0.6663 0.5213 0.047 Uiso 1 1 calc R U
H6B H 0.8602 0.5776 0.5492 0.047 Uiso 1 1 calc R U
H6C H 0.8870 0.6451 0.4571 0.047 Uiso 1 1 calc R U
C7 C 0.8237(3) 0.8618(2) 0.5332(2) 0.0316(7) Uani 1 1 d . .
H7A H 0.8465 0.8773 0.4682 0.047 Uiso 1 1 calc R U
H7B H 0.8156 0.9196 0.5635 0.047 Uiso 1 1 calc R U
H7C H 0.7475 0.8294 0.5370 0.047 Uiso 1 1 calc R U
C8 C 1.0470(3) 0.9317(2) 0.6345(2) 0.0315(7) Uani 1 1 d . .
H8A H 1.0590 0.9661 0.5734 0.047 Uiso 1 1 calc R U
H8B H 1.1193 0.9347 0.6709 0.047 Uiso 1 1 calc R U
H8C H 0.9798 0.9600 0.6662 0.047 Uiso 1 1 calc R U
C9 C 1.2318(3) 0.7645(2) 0.6612(2) 0.0345(8) Uani 1 1 d . .
H9A H 1.2713 0.7027 0.6673 0.052 Uiso 1 1 calc R U
H9B H 1.2389 0.7932 0.7191 0.052 Uiso 1 1 calc R U
H9C H 1.2697 0.8045 0.6109 0.052 Uiso 1 1 calc R U
C10 C 1.0993(3) 0.5759(2) 0.6120(2) 0.0328(8) Uani 1 1 d . .
H10A H 1.0896 0.5551 0.5505 0.049 Uiso 1 1 calc R U
H10B H 1.0583 0.5330 0.6581 0.049 Uiso 1 1 calc R U
H10C H 1.1844 0.5766 0.6263 0.049 Uiso 1 1 calc R U
C11 C 0.9380(3) 0.74765(19) 0.91526(19) 0.0224(6) Uani 1 1 d . .
C12 C 1.0558(3) 0.74823(19) 0.87851(19) 0.0223(6) Uani 1 1 d . .
C13 C 1.0844(2) 0.65575(19) 0.85700(19) 0.0201(6) Uani 1 1 d . .
C14 C 0.9832(2) 0.60025(18) 0.87611(18) 0.0183(6) Uani 1 1 d . .
C15 C 0.8922(2) 0.65623(18) 0.91379(18) 0.0194(6) Uani 1 1 d . .
C16 C 0.8806(3) 0.8258(2) 0.9625(2) 0.0340(8) Uani 1 1 d . .
H16A H 0.8990 0.8860 0.9277 0.051 Uiso 1 1 calc R U
H16B H 0.9113 0.8244 1.0253 0.051 Uiso 1 1 calc R U
H16C H 0.7939 0.8179 0.9653 0.051 Uiso 1 1 calc R U
C17 C 1.1386(3) 0.8297(2) 0.8805(2) 0.0324(8) Uani 1 1 d . .
H17A H 1.2208 0.8087 0.8693 0.049 Uiso 1 1 calc R U
H17B H 1.1328 0.8539 0.9410 0.049 Uiso 1 1 calc R U
H17C H 1.1160 0.8795 0.8323 0.049 Uiso 1 1 calc R U
C18 C 1.2074(3) 0.6151(2) 0.8388(2) 0.0265(7) Uani 1 1 d . .
H18A H 1.2061 0.5834 0.7823 0.040 Uiso 1 1 calc R U
H18B H 1.2302 0.5700 0.8910 0.040 Uiso 1 1 calc R U
H18C H 1.2652 0.6657 0.8313 0.040 Uiso 1 1 calc R U
C19 C 0.9780(3) 0.49617(18) 0.8711(2) 0.0240(6) Uani 1 1 d . .
H19A H 0.8984 0.4801 0.8516 0.036 Uiso 1 1 calc R U
H19B H 0.9945 0.4632 0.9321 0.036 Uiso 1 1 calc R U
H19C H 1.0378 0.4774 0.8264 0.036 Uiso 1 1 calc R U
C20 C 0.7803(3) 0.6194(2) 0.9613(2) 0.0269(7) Uani 1 1 d . .
H20A H 0.7187 0.6691 0.9577 0.040 Uiso 1 1 calc R U
H20B H 0.7970 0.5989 1.0262 0.040 Uiso 1 1 calc R U
H20C H 0.7522 0.5663 0.9308 0.040 Uiso 1 1 calc R U
C21 C 0.7636(3) 0.8425(2) 0.7566(2) 0.0260(7) Uani 1 1 d . .
H213 H 0.849(3) 0.8624(19) 0.7581(19) 0.026(8) Uiso 1 1 d . .
H212 H 0.726(3) 0.889(2) 0.710(2) 0.050(10) Uiso 1 1 d . .
H211 H 0.737(3) 0.859(2) 0.816(2) 0.042(10) Uiso 1 1 d . .
C22 C 0.7578(3) 0.6079(2) 0.7312(2) 0.0226(6) Uani 1 1 d . .
H223 H 0.715(3) 0.591(2) 0.682(2) 0.040(10) Uiso 1 1 d . .
H222 H 0.726(3) 0.567(2) 0.786(2) 0.041(9) Uiso 1 1 d . .
H221 H 0.839(3) 0.588(2) 0.721(2) 0.045(10) Uiso 1 1 d . .
C23 C 0.5382(3) 0.7177(2) 0.8406(2) 0.0296(7) Uani 1 1 d . .
H23A H 0.4647 0.7520 0.8215 0.044 Uiso 1 1 calc R U
H23B H 0.5707 0.7437 0.8945 0.044 Uiso 1 1 calc R U
H23C H 0.5206 0.6514 0.8568 0.044 Uiso 1 1 calc R U
C24 C 0.5608(3) 0.7490(2) 0.6234(2) 0.0309(7) Uani 1 1 d . .
H24A H 0.6111 0.7377 0.5698 0.046 Uiso 1 1 calc R U
H24B H 0.5291 0.8134 0.6158 0.046 Uiso 1 1 calc R U
H24C H 0.4946 0.7052 0.6284 0.046 Uiso 1 1 calc R U
C25 C 0.5754(3) 0.38470(18) 0.8163(2) 0.0249(7) Uani 1 1 d . .
C26 C 0.5507(3) 0.40412(18) 0.7220(2) 0.0245(7) Uani 1 1 d . .
C27 C 0.6513(3) 0.37687(19) 0.67096(19) 0.0226(6) Uani 1 1 d . .
C28 C 0.7416(3) 0.34415(18) 0.7347(2) 0.0217(6) Uani 1 1 d . .
C29 C 0.6922(3) 0.34556(19) 0.8252(2) 0.0244(7) Uani 1 1 d . .
C30 C 0.5003(3) 0.4158(2) 0.8954(2) 0.0384(9) Uani 1 1 d . .
H30A H 0.5224 0.4792 0.9069 0.058 Uiso 1 1 calc R U
H30B H 0.5141 0.3727 0.9510 0.058 Uiso 1 1 calc R U
H30C H 0.4158 0.4156 0.8793 0.058 Uiso 1 1 calc R U
C31 C 0.4475(3) 0.4627(2) 0.6802(3) 0.0446(9) Uani 1 1 d . .
H31A H 0.4303 0.4435 0.6192 0.067 Uiso 1 1 calc R U
H31B H 0.4686 0.5291 0.6740 0.067 Uiso 1 1 calc R U
H31C H 0.3770 0.4536 0.7204 0.067 Uiso 1 1 calc R U
C32 C 0.6675(3) 0.3951(2) 0.5680(2) 0.0340(8) Uani 1 1 d . .
H32A H 0.5959 0.3762 0.5375 0.051 Uiso 1 1 calc R U
H32B H 0.7367 0.3590 0.5482 0.051 Uiso 1 1 calc R U
H32C H 0.6803 0.4621 0.5511 0.051 Uiso 1 1 calc R U
C33 C 0.8716(3) 0.3350(2) 0.7081(2) 0.0345(8) Uani 1 1 d . .
H33A H 0.8803 0.2925 0.6598 0.052 Uiso 1 1 calc R U
H33B H 0.9171 0.3099 0.7624 0.052 Uiso 1 1 calc R U
H33C H 0.9017 0.3968 0.6850 0.052 Uiso 1 1 calc R U
C34 C 0.7541(3) 0.3229(2) 0.9162(2) 0.0377(8) Uani 1 1 d . .
H34A H 0.8366 0.3027 0.9050 0.057 Uiso 1 1 calc R U
H34B H 0.7120 0.2725 0.9531 0.057 Uiso 1 1 calc R U
H34C H 0.7538 0.3788 0.9497 0.057 Uiso 1 1 calc R U
C35 C 0.7197(3) 0.11446(19) 0.6825(2) 0.0290(7) Uani 1 1 d . .
C36 C 0.7534(3) 0.11055(19) 0.7765(2) 0.0238(6) Uani 1 1 d . .
C37 C 0.6582(3) 0.07068(18) 0.8315(2) 0.0220(6) Uani 1 1 d . .
C38 C 0.5676(3) 0.04643(18) 0.7724(2) 0.0254(7) Uani 1 1 d . .
C39 C 0.6055(3) 0.0733(2) 0.6807(2) 0.0316(8) Uani 1 1 d . .
C40 C 0.7965(4) 0.1390(2) 0.5978(2) 0.0524(11) Uani 1 1 d . .
H40A H 0.7913 0.0897 0.5563 0.079 Uiso 1 1 calc R U
H40B H 0.8795 0.1445 0.6163 0.079 Uiso 1 1 calc R U
H40C H 0.7686 0.1988 0.5659 0.079 Uiso 1 1 calc R U
C41 C 0.8767(3) 0.1217(2) 0.8128(3) 0.0386(8) Uani 1 1 d . .
H41A H 0.9292 0.1467 0.7621 0.058 Uiso 1 1 calc R U
H41B H 0.9079 0.0607 0.8392 0.058 Uiso 1 1 calc R U
H41C H 0.8733 0.1651 0.8606 0.058 Uiso 1 1 calc R U
C42 C 0.6634(3) 0.0449(2) 0.9342(2) 0.0300(7) Uani 1 1 d . .
H42A H 0.6948 -0.0194 0.9467 0.045 Uiso 1 1 calc R U
H42B H 0.5830 0.0492 0.9610 0.045 Uiso 1 1 calc R U
H42C H 0.7157 0.0880 0.9616 0.045 Uiso 1 1 calc R U
C43 C 0.4668(3) -0.0175(2) 0.8034(3) 0.0442(10) Uani 1 1 d . .
H43A H 0.4207 -0.0305 0.7496 0.066 Uiso 1 1 calc R U
H43B H 0.4148 0.0128 0.8467 0.066 Uiso 1 1 calc R U
H43C H 0.4992 -0.0764 0.8340 0.066 Uiso 1 1 calc R U
C44 C 0.5451(4) 0.0486(2) 0.5950(3) 0.0591(12) Uani 1 1 d . .
H44A H 0.5579 0.0984 0.5447 0.089 Uiso 1 1 calc R U
H44B H 0.4594 0.0420 0.6073 0.089 Uiso 1 1 calc R U
H44C H 0.5788 -0.0106 0.5772 0.089 Uiso 1 1 calc R U
C45 C 0.4118(3) 0.2390(2) 0.6440(2) 0.0289(7) Uani 1 1 d . .
H453 H 0.379(3) 0.186(2) 0.616(2) 0.041(10) Uiso 1 1 d . .
H452 H 0.370(3) 0.294(3) 0.618(2) 0.053(11) Uiso 1 1 d . .
H451 H 0.493(3) 0.245(2) 0.618(2) 0.031(9) Uiso 1 1 d . .
C46 C 0.4255(3) 0.2019(2) 0.8802(2) 0.0226(6) Uani 1 1 d . .
H463 H 0.383(3) 0.246(2) 0.914(2) 0.043(10) Uiso 1 1 d . .
H462 H 0.407(3) 0.140(2) 0.908(2) 0.045(10) Uiso 1 1 d . .
H461 H 0.512(3) 0.211(2) 0.896(2) 0.029(8) Uiso 1 1 d . .
C47 C 0.2128(3) 0.1104(2) 0.7584(3) 0.0413(9) Uani 1 1 d . .
H47A H 0.1419 0.1297 0.7222 0.062 Uiso 1 1 calc R U
H47B H 0.1884 0.0848 0.8207 0.062 Uiso 1 1 calc R U
H47C H 0.2577 0.0623 0.7284 0.062 Uiso 1 1 calc R U
C48 C 0.2058(3) 0.3285(2) 0.7797(2) 0.0328(7) Uani 1 1 d . .
H48A H 0.1695 0.3489 0.7200 0.049 Uiso 1 1 calc R U
H48B H 0.2507 0.3801 0.8005 0.049 Uiso 1 1 calc R U
H48C H 0.1431 0.3099 0.8252 0.049 Uiso 1 1 calc R U
Al1 Al 0.65738(7) 0.72990(6) 0.73718(6) 0.0219(2) Uani 1 1 d . .
Al2 Al 0.31501(8) 0.22028(6) 0.76632(6) 0.0243(2) Uani 1 1 d . .
Sc1 Sc 0.92269(5) 0.72024(3) 0.74615(4) 0.01677(13) Uani 1 1 d . .
Sc2 Sc 0.57818(5) 0.22519(3) 0.75409(4) 0.01690(13) Uani 1 1 d . .

loop_
_atom_site_aniso_label
_atom_site_aniso_U_11
_atom_site_aniso_U_22
_atom_site_aniso_U_33
_atom_site_aniso_U_23
_atom_site_aniso_U_13
_atom_site_aniso_U_12
C1 0.0246(16) 0.0257(15) 0.0161(14) -0.0029(12) 0.0015(12) -0.0027(12)
C2 0.0235(16) 0.0243(15) 0.0198(15) 0.0016(12) 0.0004(12) -0.0017(12)
C3 0.0270(17) 0.0207(14) 0.0215(15) -0.0013(12) 0.0007(13) -0.0050(12)
C4 0.0196(15) 0.0294(16) 0.0190(15) 0.0001(12) 0.0024(12) 0.0005(12)
C5 0.0236(16) 0.0249(15) 0.0221(15) -0.0021(12) 0.0060(12) 0.0027(12)
C6 0.040(2) 0.0296(16) 0.0257(17) -0.0086(13) -0.0011(14) -0.0066(14)
C7 0.0304(18) 0.0298(16) 0.0328(18) 0.0063(14) -0.0046(14) -0.0022(14)
C8 0.040(2) 0.0244(16) 0.0297(17) 0.0008(13) -0.0027(15) -0.0083(14)
C9 0.0223(17) 0.047(2) 0.0321(18) 0.0056(15) 0.0030(14) -0.0052(15)
C10 0.0358(19) 0.0315(17) 0.0312(18) -0.0067(14) 0.0101(15) 0.0087(14)
C11 0.0282(17) 0.0211(14) 0.0179(15) -0.0034(11) -0.0017(12) 0.0071(12)
C12 0.0233(16) 0.0242(15) 0.0196(15) -0.0020(12) -0.0041(12) -0.0033(12)
C13 0.0197(15) 0.0215(14) 0.0193(15) -0.0025(11) -0.0014(12) 0.0010(11)
C14 0.0191(15) 0.0176(13) 0.0180(14) -0.0007(11) -0.0009(11) 0.0035(11)
C15 0.0194(15) 0.0200(14) 0.0184(14) -0.0006(11) 0.0003(12) 0.0043(11)
C16 0.049(2) 0.0275(16) 0.0263(17) -0.0088(13) 0.0001(15) 0.0092(15)
C17 0.041(2) 0.0268(16) 0.0303(18) -0.0032(14) -0.0067(15) -0.0080(14)
C18 0.0210(16) 0.0301(16) 0.0269(17) 0.0036(13) -0.0004(13) 0.0042(13)
C19 0.0248(16) 0.0182(14) 0.0286(17) -0.0017(12) -0.0011(13) 0.0060(12)
C20 0.0224(16) 0.0326(17) 0.0242(16) 0.0024(13) 0.0052(13) 0.0056(13)
C21 0.0227(18) 0.0210(15) 0.0340(19) -0.0029(14) -0.0015(14) 0.0051(13)
C22 0.0201(17) 0.0201(15) 0.0280(18) -0.0042(13) -0.0007(14) -0.0014(12)
C23 0.0203(16) 0.0302(16) 0.0369(18) 0.0021(14) 0.0007(14) 0.0049(13)
C24 0.0221(17) 0.0312(17) 0.0381(19) 0.0021(14) -0.0015(14) -0.0008(13)
C25 0.0301(17) 0.0139(13) 0.0313(17) -0.0058(12) 0.0097(14) -0.0028(12)
C26 0.0250(16) 0.0142(13) 0.0333(17) 0.0018(12) 0.0021(13) 0.0039(12)
C27 0.0257(16) 0.0186(14) 0.0231(15) 0.0005(12) 0.0001(13) -0.0050(12)
C28 0.0214(16) 0.0183(14) 0.0257(16) -0.0021(12) -0.0008(12) -0.0042(11)
C29 0.0328(18) 0.0169(14) 0.0244(16) -0.0045(12) -0.0012(13) -0.0065(12)
C30 0.052(2) 0.0216(16) 0.043(2) -0.0098(15) 0.0195(17) -0.0064(15)
C31 0.034(2) 0.0298(18) 0.066(3) 0.0144(17) 0.0007(18) 0.0070(15)
C32 0.040(2) 0.0328(17) 0.0279(18) 0.0035(14) 0.0027(15) -0.0100(15)
C33 0.0237(17) 0.0300(17) 0.050(2) -0.0052(15) 0.0046(15) -0.0061(14)
C34 0.050(2) 0.0342(18) 0.0291(18) -0.0001(14) -0.0123(16) -0.0155(16)
C35 0.042(2) 0.0183(14) 0.0260(17) -0.0034(12) 0.0054(14) 0.0114(13)
C36 0.0200(16) 0.0171(14) 0.0341(17) -0.0034(12) 0.0058(13) 0.0037(12)
C37 0.0244(16) 0.0159(13) 0.0255(16) -0.0019(12) -0.0008(13) 0.0060(12)
C38 0.0253(17) 0.0118(13) 0.0392(19) -0.0029(12) -0.0066(14) 0.0042(12)
C39 0.048(2) 0.0193(15) 0.0293(18) -0.0119(13) -0.0148(15) 0.0124(14)
C40 0.092(3) 0.0264(18) 0.038(2) -0.0030(15) 0.027(2) 0.0132(19)
C41 0.0189(17) 0.0321(18) 0.062(2) 0.0054(17) 0.0013(16) 0.0053(14)
C42 0.0330(18) 0.0258(16) 0.0298(17) 0.0027(13) 0.0008(14) 0.0072(13)
C43 0.0298(19) 0.0187(16) 0.085(3) -0.0083(17) -0.0110(19) 0.0006(14)
C44 0.101(4) 0.0305(19) 0.049(2) -0.0194(17) -0.035(2) 0.018(2)
C45 0.0219(18) 0.0358(19) 0.0299(18) -0.0084(15) -0.0062(14) 0.0068(15)
C46 0.0223(17) 0.0216(15) 0.0243(16) -0.0043(13) 0.0057(13) -0.0039(13)
C47 0.0204(18) 0.0398(19) 0.066(3) -0.0147(18) -0.0049(17) -0.0016(14)
C48 0.0254(18) 0.0363(18) 0.0373(19) -0.0082(15) -0.0008(14) 0.0051(14)
Al1 0.0162(5) 0.0214(4) 0.0276(5) -0.0009(4) -0.0012(4) 0.0017(3)
Al2 0.0168(5) 0.0242(5) 0.0332(5) -0.0093(4) 0.0006(4) 0.0018(4)
Sc1 0.0154(3) 0.0148(3) 0.0201(3) -0.0019(2) 0.0007(2) 0.0010(2)
Sc2 0.0159(3) 0.0152(3) 0.0198(3) -0.0033(2) 0.0000(2) 0.0012(2)

loop_
_atom_type_symbol
_atom_type_description
_atom_type_scat_dispersion_real
_atom_type_scat_dispersion_imag
_atom_type_scat_source
C C 0.0033 0.0016 'International Tables Vol C Tables 4.2.6.8 and 6.1.1.4'
H H 0.0000 0.0000 'International Tables Vol C Tables 4.2.6.8 and 6.1.1.4'
Al Al 0.0645 0.0514 'International Tables Vol C Tables 4.2.6.8 and 6.1.1.4'
Sc Sc 0.2519 0.3716 'International Tables Vol C Tables 4.2.6.8 and 6.1.1.4'

loop_
_geom_angle_atom_site_label_1
_geom_angle_atom_site_label_2
_geom_angle_atom_site_label_3
_geom_angle
C2 C1 C5 107.9(3)
C2 C1 C6 126.1(3)
C5 C1 C6 125.0(3)
C2 C1 Sc1 74.66(16)
C5 C1 Sc1 72.17(17)
C6 C1 Sc1 128.1(2)
C1 C2 C3 107.9(3)
C1 C2 C7 126.0(3)
C3 C2 C7 125.0(3)
C1 C2 Sc1 73.10(17)
C3 C2 Sc1 72.34(18)
C7 C2 Sc1 129.5(2)
C4 C3 C2 108.1(3)
C4 C3 C8 125.8(3)
C2 C3 C8 125.3(3)
C4 C3 Sc1 74.4(2)
C2 C3 Sc1 75.1(2)
C8 C3 Sc1 124.3(2)
C5 C4 C3 108.0(3)
C5 C4 C9 127.1(3)
C3 C4 C9 123.5(3)
C5 C4 Sc1 72.25(18)
C3 C4 Sc1 73.07(19)
C9 C4 Sc1 131.1(2)
C4 C5 C1 107.9(3)
C4 C5 C10 128.0(3)
C1 C5 C10 123.6(3)
C4 C5 Sc1 75.11(19)
C1 C5 Sc1 74.9(2)
C10 C5 Sc1 122.2(2)
C1 C6 H6A 109.5
C1 C6 H6B 109.5
H6A C6 H6B 109.5
C1 C6 H6C 109.5
H6A C6 H6C 109.5
H6B C6 H6C 109.5
C2 C7 H7A 109.5
C2 C7 H7B 109.5
H7A C7 H7B 109.5
C2 C7 H7C 109.5
H7A C7 H7C 109.5
H7B C7 H7C 109.5
C3 C8 H8A 109.5
C3 C8 H8B 109.5
H8A C8 H8B 109.5
C3 C8 H8C 109.5
H8A C8 H8C 109.5
H8B C8 H8C 109.5
C4 C9 H9A 109.5
C4 C9 H9B 109.5
H9A C9 H9B 109.5
C4 C9 H9C 109.5
H9A C9 H9C 109.5
H9B C9 H9C 109.5
C5 C10 H10A 109.5
C5 C10 H10B 109.5
H10A C10 H10B 109.5
C5 C10 H10C 109.5
H10A C10 H10C 109.5
H10B C10 H10C 109.5
C12 C11 C15 108.5(2)
C12 C11 C16 124.9(3)
C15 C11 C16 125.8(3)
C12 C11 Sc1 73.13(17)
C15 C11 Sc1 73.64(16)
C16 C11 Sc1 127.2(2)
C11 C12 C13 107.5(2)
C11 C12 C17 123.5(3)
C13 C12 C17 128.1(3)
C11 C12 Sc1 74.4(2)
C13 C12 Sc1 74.34(17)
C17 C12 Sc1 125.5(2)
C14 C13 C12 108.2(3)
C14 C13 C18 123.2(3)
C12 C13 C18 127.1(3)
C14 C13 Sc1 72.8(2)
C12 C13 Sc1 73.05(17)
C18 C13 Sc1 130.8(2)
C13 C14 C15 108.4(3)
C13 C14 C19 125.7(3)
C15 C14 C19 125.3(3)
C13 C14 Sc1 74.89(18)
C15 C14 Sc1 74.55(19)
C19 C14 Sc1 123.6(2)
C11 C15 C14 107.3(3)
C11 C15 C20 126.3(3)
C14 C15 C20 125.2(3)
C11 C15 Sc1 73.87(17)
C14 C15 Sc1 72.75(17)
C20 C15 Sc1 128.6(2)
C11 C16 H16A 109.5
C11 C16 H16B 109.5
H16A C16 H16B 109.5
C11 C16 H16C 109.5
H16A C16 H16C 109.5
H16B C16 H16C 109.5
C12 C17 H17A 109.5
C12 C17 H17B 109.5
H17A C17 H17B 109.5
C12 C17 H17C 109.5
H17A C17 H17C 109.5
H17B C17 H17C 109.5
C13 C18 H18A 109.5
C13 C18 H18B 109.5
H18A C18 H18B 109.5
C13 C18 H18C 109.5
H18A C18 H18C 109.5
H18B C18 H18C 109.5
C14 C19 H19A 109.5
C14 C19 H19B 109.5
H19A C19 H19B 109.5
C14 C19 H19C 109.5
H19A C19 H19C 109.5
H19B C19 H19C 109.5
C15 C20 H20A 109.5
C15 C20 H20B 109.5
H20A C20 H20B 109.5
C15 C20 H20C 109.5
H20A C20 H20C 109.5
H20B C20 H20C 109.5
Al1 C21 Sc1 81.02(19)
Al1 C21 H213 143.0(16)
Sc1 C21 H213 62.2(16)
Al1 C21 H212 98(2)
Sc1 C21 H212 133(2)
H213 C21 H212 104(3)
Al1 C21 H211 103(2)
Sc1 C21 H211 120(2)
H213 C21 H211 99(3)
H212 C21 H211 106(3)
Al1 C22 Sc1 80.70(18)
Al1 C22 H223 93(2)
Sc1 C22 H223 134(2)
Al1 C22 H222 102.0(18)
Sc1 C22 H222 122.0(19)
H223 C22 H222 104(3)
Al1 C22 H221 140(2)
Sc1 C22 H221 60(2)
H223 C22 H221 106(3)
H222 C22 H221 107(3)
Al1 C23 H23A 109.5
Al1 C23 H23B 109.5
H23A C23 H23B 109.5
Al1 C23 H23C 109.5
H23A C23 H23C 109.5
H23B C23 H23C 109.5
Al1 C24 H24A 109.5
Al1 C24 H24B 109.5
H24A C24 H24B 109.5
Al1 C24 H24C 109.5
H24A C24 H24C 109.5
H24B C24 H24C 109.5
C26 C25 C29 108.5(3)
C26 C25 C30 126.0(3)
C29 C25 C30 124.7(3)
C26 C25 Sc2 75.24(18)
C29 C25 Sc2 71.45(17)
C30 C25 Sc2 127.5(2)
C25 C26 C27 108.3(3)
C25 C26 C31 126.7(3)
C27 C26 C31 123.8(3)
C25 C26 Sc2 72.96(15)
C27 C26 Sc2 72.03(16)
C31 C26 Sc2 130.7(2)
C26 C27 C28 108.0(3)
C26 C27 C32 125.5(3)
C28 C27 C32 125.8(3)
C26 C27 Sc2 75.85(19)
C28 C27 Sc2 73.55(18)
C32 C27 Sc2 124.6(2)
C27 C28 C29 107.6(3)
C27 C28 C33 123.4(3)
C29 C28 C33 127.3(3)
C27 C28 Sc2 73.7(2)
C29 C28 Sc2 72.16(17)
C33 C28 Sc2 131.5(2)
C25 C29 C28 107.5(3)
C25 C29 C34 124.0(3)
C28 C29 C34 128.0(3)
C25 C29 Sc2 75.9(2)
C28 C29 Sc2 74.85(18)
C34 C29 Sc2 121.4(2)
C25 C30 H30A 109.5
C25 C30 H30B 109.5
H30A C30 H30B 109.5
C25 C30 H30C 109.5
H30A C30 H30C 109.5
H30B C30 H30C 109.5
C26 C31 H31A 109.5
C26 C31 H31B 109.5
H31A C31 H31B 109.5
C26 C31 H31C 109.5
H31A C31 H31C 109.5
H31B C31 H31C 109.5
C27 C32 H32A 109.5
C27 C32 H32B 109.5
H32A C32 H32B 109.5
C27 C32 H32C 109.5
H32A C32 H32C 109.5
H32B C32 H32C 109.5
C28 C33 H33A 109.5
C28 C33 H33B 109.5
H33A C33 H33B 109.5
C28 C33 H33C 109.5
H33A C33 H33C 109.5
H33B C33 H33C 109.5
C29 C34 H34A 109.5
C29 C34 H34B 109.5
H34A C34 H34B 109.5
C29 C34 H34C 109.5
H34A C34 H34C 109.5
H34B C34 H34C 109.5
C36 C35 C39 107.3(3)
C36 C35 C40 127.7(3)
C39 C35 C40 124.0(3)
C36 C35 Sc2 74.73(18)
C39 C35 Sc2 74.5(2)
C40 C35 Sc2 125.4(2)
C37 C36 C35 107.8(3)
C37 C36 C41 123.4(3)
C35 C36 C41 127.0(3)
C37 C36 Sc2 73.6(2)
C35 C36 Sc2 72.61(16)
C41 C36 Sc2 131.3(2)
C38 C37 C36 108.6(3)
C38 C37 C42 126.1(3)
C36 C37 C42 124.6(3)
C38 C37 Sc2 74.72(19)
C36 C37 Sc2 73.94(19)
C42 C37 Sc2 124.98(19)
C39 C38 C37 107.5(3)
C39 C38 C43 127.2(3)
C37 C38 C43 123.7(3)
C39 C38 Sc2 73.02(16)
C37 C38 Sc2 73.04(16)
C43 C38 Sc2 130.9(2)
C38 C39 C35 108.7(3)
C38 C39 C44 125.5(3)
C35 C39 C44 125.0(3)
C38 C39 Sc2 74.76(19)
C35 C39 Sc2 72.77(18)
C44 C39 Sc2 126.1(2)
C35 C40 H40A 109.5
C35 C40 H40B 109.5
H40A C40 H40B 109.5
C35 C40 H40C 109.5
H40A C40 H40C 109.5
H40B C40 H40C 109.5
C36 C41 H41A 109.5
C36 C41 H41B 109.5
H41A C41 H41B 109.5
C36 C41 H41C 109.5
H41A C41 H41C 109.5
H41B C41 H41C 109.5
C37 C42 H42A 109.5
C37 C42 H42B 109.5
H42A C42 H42B 109.5
C37 C42 H42C 109.5
H42A C42 H42C 109.5
H42B C42 H42C 109.5
C38 C43 H43A 109.5
C38 C43 H43B 109.5
H43A C43 H43B 109.5
C38 C43 H43C 109.5
H43A C43 H43C 109.5
H43B C43 H43C 109.5
C39 C44 H44A 109.5
C39 C44 H44B 109.5
H44A C44 H44B 109.5
C39 C44 H44C 109.5
H44A C44 H44C 109.5
H44B C44 H44C 109.5
Al2 C45 Sc2 80.79(19)
Al2 C45 H453 96.4(19)
Sc2 C45 H453 123.8(19)
Al2 C45 H452 97(2)
Sc2 C45 H452 129(2)
H453 C45 H452 107(3)
Al2 C45 H451 143.1(18)
Sc2 C45 H451 62.4(18)
H453 C45 H451 105(3)
H452 C45 H451 105(3)
Al2 C46 Sc2 80.02(19)
Al2 C46 H463 95(2)
Sc2 C46 H463 131(2)
Al2 C46 H462 104(2)
Sc2 C46 H462 121(2)
H463 C46 H462 108(3)
Al2 C46 H461 139.2(17)
Sc2 C46 H461 60.3(17)
H463 C46 H461 104(3)
H462 C46 H461 105(3)
Al2 C47 H47A 109.5
Al2 C47 H47B 109.5
H47A C47 H47B 109.5
Al2 C47 H47C 109.5
H47A C47 H47C 109.5
H47B C47 H47C 109.5
Al2 C48 H48A 109.5
Al2 C48 H48B 109.5
H48A C48 H48B 109.5
Al2 C48 H48C 109.5
H48A C48 H48C 109.5
H48B C48 H48C 109.5
C24 Al1 C23 104.9(2)
C24 Al1 C22 107.58(15)
C23 Al1 C22 111.67(15)
C24 Al1 C21 113.62(15)
C23 Al1 C21 107.35(17)
C22 Al1 C21 111.6(2)
C24 Al1 Sc1 126.36(12)
C23 Al1 Sc1 128.75(13)
C22 Al1 Sc1 56.05(12)
C21 Al1 Sc1 55.61(12)
C48 Al2 C47 106.5(2)
C48 Al2 C45 111.04(16)
C47 Al2 C45 106.91(17)
C48 Al2 C46 108.82(16)
C47 Al2 C46 111.74(16)
C45 Al2 C46 111.7(2)
C48 Al2 Sc2 126.24(14)
C47 Al2 Sc2 127.25(13)
C45 Al2 Sc2 55.56(12)
C46 Al2 Sc2 56.18(13)
C21 Sc1 C5 132.08(12)
C21 Sc1 C22 86.58(19)
C5 Sc1 C22 96.43(15)
C21 Sc1 C14 124.97(13)
C5 Sc1 C14 102.76(16)
C22 Sc1 C14 82.50(15)
C21 Sc1 C3 87.39(16)
C5 Sc1 C3 54.31(14)
C22 Sc1 C3 129.35(13)
C14 Sc1 C3 138.45(13)
C21 Sc1 C12 102.16(14)
C5 Sc1 C12 109.87(18)
C22 Sc1 C12 132.60(12)
C14 Sc1 C12 54.14(14)
C3 Sc1 C12 97.79(16)
C21 Sc1 C1 103.04(11)
C5 Sc1 C1 32.95(11)
C22 Sc1 C1 78.78(11)
C14 Sc1 C1 126.88(14)
C3 Sc1 C1 53.97(13)
C12 Sc1 C1 140.60(13)
C21 Sc1 C4 119.72(15)
C5 Sc1 C4 32.64(11)
C22 Sc1 C4 128.62(13)
C14 Sc1 C4 108.75(14)
C3 Sc1 C4 32.52(10)
C12 Sc1 C4 87.23(18)
C1 Sc1 C4 53.91(12)
C21 Sc1 C15 92.28(12)
C5 Sc1 C15 135.39(13)
C22 Sc1 C15 79.32(12)
C14 Sc1 C15 32.70(10)
C3 Sc1 C15 151.18(10)
C12 Sc1 C15 54.12(14)
C1 Sc1 C15 152.35(12)
C4 Sc1 C15 135.44(11)
C21 Sc1 C11 79.70(11)
C5 Sc1 C11 141.50(13)
C22 Sc1 C11 108.24(11)
C14 Sc1 C11 53.87(14)
C3 Sc1 C11 119.94(14)
C12 Sc1 C11 32.50(11)
C1 Sc1 C11 172.72(10)
C4 Sc1 C11 118.85(13)
C15 Sc1 C11 32.48(12)
C21 Sc1 C13 132.50(13)
C5 Sc1 C13 89.84(18)
C22 Sc1 C13 113.48(15)
C14 Sc1 C13 32.33(10)
C3 Sc1 C13 107.28(16)
C12 Sc1 C13 32.62(11)
C1 Sc1 C13 122.37(13)
C4 Sc1 C13 81.86(18)
C15 Sc1 C13 53.74(13)
C11 Sc1 C13 53.57(12)
C21 Sc1 C2 78.07(12)
C5 Sc1 C2 54.06(14)
C22 Sc1 C2 97.30(12)
C14 Sc1 C2 156.75(10)
C3 Sc1 C2 32.55(10)
C12 Sc1 C2 130.10(13)
C1 Sc1 C2 32.24(12)
C4 Sc1 C2 53.65(12)
C15 Sc1 C2 170.00(9)
C11 Sc1 C2 144.82(13)
C13 Sc1 C2 135.50(12)
C21 Sc1 H213 23.7(8)
C5 Sc1 H213 125.1(8)
C22 Sc1 H213 110.2(8)
C14 Sc1 H213 127.0(7)
C3 Sc1 H213 72.1(8)
C12 Sc1 H213 86.3(8)
C1 Sc1 H213 106.1(7)
C4 Sc1 H213 101.9(8)
C15 Sc1 H213 97.2(7)
C11 Sc1 H213 73.7(7)
C13 Sc1 H213 118.9(8)
C2 Sc1 H213 75.0(7)
C21 Sc1 H221 108.7(10)
C5 Sc1 H221 79.0(9)
C22 Sc1 H221 22.4(9)
C14 Sc1 H221 73.1(9)
C3 Sc1 H221 124.9(9)
C12 Sc1 H221 127.2(9)
C1 Sc1 H221 71.0(9)
C4 Sc1 H221 111.5(9)
C15 Sc1 H221 82.4(9)
C11 Sc1 H221 114.8(9)
C13 Sc1 H221 99.3(9)
C2 Sc1 H221 98.1(9)
H213 Sc1 H221 132.2(13)
C45 Sc2 C29 131.72(13)
C45 Sc2 C46 87.4(2)
C29 Sc2 C46 95.92(16)
C45 Sc2 C35 102.17(17)
C29 Sc2 C35 109.88(17)
C46 Sc2 C35 132.65(13)
C45 Sc2 C28 118.89(14)
C29 Sc2 C28 32.98(11)
C46 Sc2 C28 128.44(12)
C35 Sc2 C28 87.17(18)
C45 Sc2 C27 86.41(14)
C29 Sc2 C27 54.51(15)
C46 Sc2 C27 128.66(11)
C35 Sc2 C27 98.40(17)
C28 Sc2 C27 32.74(10)
C45 Sc2 C39 79.38(13)
C29 Sc2 C39 141.89(13)
C46 Sc2 C39 108.62(14)
C35 Sc2 C39 32.75(12)
C28 Sc2 C39 118.84(15)
C27 Sc2 C39 120.08(17)
C45 Sc2 C37 123.97(13)
C29 Sc2 C37 104.12(17)
C46 Sc2 C37 81.94(14)
C35 Sc2 C37 54.08(14)
C28 Sc2 C37 110.31(16)
C27 Sc2 C37 140.28(14)
C39 Sc2 C37 53.43(15)
C45 Sc2 C36 132.36(13)
C29 Sc2 C36 90.36(17)
C46 Sc2 C36 112.71(14)
C35 Sc2 C36 32.66(12)
C28 Sc2 C36 82.70(19)
C27 Sc2 C36 108.69(16)
C39 Sc2 C36 53.67(12)
C37 Sc2 C36 32.48(10)
C45 Sc2 C25 102.97(13)
C29 Sc2 C25 32.68(12)
C46 Sc2 C25 78.71(12)
C35 Sc2 C25 140.31(13)
C28 Sc2 C25 53.75(13)
C27 Sc2 C25 53.47(15)
C39 Sc2 C25 172.50(11)
C37 Sc2 C25 127.92(15)
C36 Sc2 C25 122.60(13)
C45 Sc2 C38 91.75(12)
C29 Sc2 C38 136.32(12)
C46 Sc2 C38 79.68(11)
C35 Sc2 C38 54.09(13)
C28 Sc2 C38 136.05(12)
C27 Sc2 C38 151.39(11)
C39 Sc2 C38 32.22(12)
C37 Sc2 C38 32.23(11)
C36 Sc2 C38 53.66(13)
C25 Sc2 C38 153.16(12)
C45 Sc2 C26 78.01(12)
C29 Sc2 C26 53.74(14)
C46 Sc2 C26 96.96(11)
C35 Sc2 C26 130.36(12)
C28 Sc2 C26 53.44(14)
C27 Sc2 C26 32.12(11)
C39 Sc2 C26 144.80(13)
C37 Sc2 C26 157.74(10)
C36 Sc2 C26 136.14(12)
C25 Sc2 C26 31.81(12)
C38 Sc2 C26 169.41(10)
C45 Sc2 H451 23.4(9)
C29 Sc2 H451 125.5(8)
C46 Sc2 H451 110.9(9)
C35 Sc2 H451 85.9(8)
C28 Sc2 H451 101.8(8)
C27 Sc2 H451 72.1(8)
C39 Sc2 H451 72.6(8)
C37 Sc2 H451 125.4(8)
C36 Sc2 H451 118.5(8)
C25 Sc2 H451 106.7(8)
C38 Sc2 H451 95.8(8)
C26 Sc2 H451 75.9(8)
C45 Sc2 H461 111.0(9)
C29 Sc2 H461 77.6(8)
C46 Sc2 H461 23.8(8)
C35 Sc2 H461 126.2(8)
C28 Sc2 H461 110.4(8)
C27 Sc2 H461 124.1(8)
C39 Sc2 H461 115.3(8)
C37 Sc2 H461 72.3(8)
C36 Sc2 H461 97.5(8)
C25 Sc2 H461 70.7(8)
C38 Sc2 H461 83.1(8)
C26 Sc2 H461 97.9(8)
H451 Sc2 H461 134.3(12)

loop_
_geom_bond_atom_site_label_1
_geom_bond_atom_site_label_2
_geom_bond_distance
C1 C2 1.414(5)
C1 C5 1.428(5)
C1 C6 1.504(4)
C1 Sc1 2.536(6)
C2 C3 1.423(4)
C2 C7 1.504(4)
C2 Sc1 2.556(5)
C3 C4 1.416(4)
C3 C8 1.505(5)
C3 Sc1 2.520(4)
C4 C5 1.416(5)
C4 C9 1.510(5)
C4 Sc1 2.537(5)
C5 C10 1.510(5)
C5 Sc1 2.500(5)
C6 H6A 0.9800
C6 H6B 0.9800
C6 H6C 0.9800
C7 H7A 0.9800
C7 H7B 0.9800
C7 H7C 0.9800
C8 H8A 0.9800
C8 H8B 0.9800
C8 H8C 0.9800
C9 H9A 0.9800
C9 H9B 0.9800
C9 H9C 0.9800
C10 H10A 0.9800
C10 H10B 0.9800
C10 H10C 0.9800
C11 C12 1.418(5)
C11 C15 1.421(5)
C11 C16 1.503(4)
C11 Sc1 2.541(6)
C12 C13 1.423(5)
C12 C17 1.511(5)
C12 Sc1 2.525(5)
C13 C14 1.408(4)
C13 C18 1.516(5)
C13 Sc1 2.542(4)
C14 C15 1.423(4)
C14 C19 1.505(5)
C14 Sc1 2.515(4)
C15 C20 1.503(4)
C15 Sc1 2.538(5)
C16 H16A 0.9800
C16 H16B 0.9800
C16 H16C 0.9800
C17 H17A 0.9800
C17 H17B 0.9800
C17 H17C 0.9800
C18 H18A 0.9800
C18 H18B 0.9800
C18 H18C 0.9800
C19 H19A 0.9800
C19 H19B 0.9800
C19 H19C 0.9800
C20 H20A 0.9800
C20 H20B 0.9800
C20 H20C 0.9800
C21 Al1 2.072(5)
C21 Sc1 2.490(5)
C21 H213 1.00(3)
C21 H212 0.99(4)
C21 H211 0.96(3)
C22 Al1 2.069(5)
C22 Sc1 2.505(5)
C22 H223 0.93(3)
C22 H222 1.01(3)
C22 H221 0.96(4)
C23 Al1 1.995(4)
C23 H23A 0.9800
C23 H23B 0.9800
C23 H23C 0.9800
C24 Al1 1.986(4)
C24 H24A 0.9800
C24 H24B 0.9800
C24 H24C 0.9800
C25 C26 1.403(5)
C25 C29 1.417(5)
C25 C30 1.514(5)
C25 Sc2 2.545(5)
C26 C27 1.412(5)
C26 C31 1.514(5)
C26 Sc2 2.574(6)
C27 C28 1.423(4)
C27 C32 1.504(5)
C27 Sc2 2.525(5)
C28 C29 1.423(5)
C28 C33 1.509(5)
C28 Sc2 2.523(5)
C29 C34 1.507(5)
C29 Sc2 2.488(4)
C30 H30A 0.9800
C30 H30B 0.9800
C30 H30C 0.9800
C31 H31A 0.9800
C31 H31B 0.9800
C31 H31C 0.9800
C32 H32A 0.9800
C32 H32B 0.9800
C32 H32C 0.9800
C33 H33A 0.9800
C33 H33B 0.9800
C33 H33C 0.9800
C34 H34A 0.9800
C34 H34B 0.9800
C34 H34C 0.9800
C35 C36 1.420(5)
C35 C39 1.423(5)
C35 C40 1.509(5)
C35 Sc2 2.512(4)
C36 C37 1.419(4)
C36 C41 1.505(5)
C36 Sc2 2.539(5)
C37 C38 1.413(4)
C37 C42 1.504(5)
C37 Sc2 2.535(5)
C38 C39 1.413(5)
C38 C43 1.506(5)
C38 Sc2 2.556(6)
C39 C44 1.506(5)
C39 Sc2 2.534(5)
C40 H40A 0.9800
C40 H40B 0.9800
C40 H40C 0.9800
C41 H41A 0.9800
C41 H41B 0.9800
C41 H41C 0.9800
C42 H42A 0.9800
C42 H42B 0.9800
C42 H42C 0.9800
C43 H43A 0.9800
C43 H43B 0.9800
C43 H43C 0.9800
C44 H44A 0.9800
C44 H44B 0.9800
C44 H44C 0.9800
C45 Al2 2.067(5)
C45 Sc2 2.470(5)
C45 H453 0.98(3)
C45 H452 0.96(4)
C45 H451 0.99(3)
C46 Al2 2.077(4)
C46 Sc2 2.494(5)
C46 H463 0.96(3)
C46 H462 0.97(4)
C46 H461 1.01(3)
C47 Al2 1.982(4)
C47 H47A 0.9800
C47 H47B 0.9800
C47 H47C 0.9800
C48 Al2 1.980(4)
C48 H48A 0.9800
C48 H48B 0.9800
C48 H48C 0.9800
Al1 Sc1 2.980(6)
Al2 Sc2 2.956(6)
Sc1 H213 2.21(3)
Sc1 H221 2.19(3)
Sc2 H451 2.19(3)
Sc2 H461 2.18(3)
